data_4078088
loop_
_publ_author_name
'Bru\~na, Sonia'
'Nieto, Daniel'
'Gonz\'alez-Vadillo, Ana M'
'Perles, Josefina'
'Cuadrado, Isabel'

_publ_section_title
;
 Cubic Octasilsesquioxanes, Cyclotetrasiloxanes, and Disiloxanes Maximally
 Functionalized with Silicon-Bridged Interacting Triferrocenyl Units
;
_journal_issue 8
_journal_name_full Organometallics
_journal_page_first 3248
_journal_paper_doi 10.1021/om300101w
_journal_volume 31
_journal_year 2012
_chemical_formula_sum 'C69.5 H77.5 Fe6 O Si4'
_chemical_formula_weight 1376.28
_chemical_name_systematic
;

 ?

;
_space_group_IT_number 2
_symmetry_cell_setting triclinic
_symmetry_space_group_name_Hall '-P 1'
_symmetry_space_group_name_H-M 'P -1'
_atom_sites_solution_hydrogens geom
_atom_sites_solution_primary direct
_atom_sites_solution_secondary difmap
_audit_creation_method SHELXL-97
_cell_angle_alpha 103.746(2)
_cell_angle_beta 104.557(2)
_cell_angle_gamma 111.570(2)
_cell_formula_units_Z 2
_cell_length_a 15.3608(5)
_cell_length_b 16.6451(6)
_cell_length_c 18.1900(10)
_cell_measurement_reflns_used 9986
_cell_measurement_temperature 296(2)
_cell_measurement_theta_max 23.16
_cell_measurement_theta_min 3.00
_cell_volume 3894.8(3)
_computing_cell_refinement 'Bruker SAINT'
_computing_data_collection 'Bruker APEX2'
_computing_data_reduction 'Bruker SAINT'
_computing_molecular_graphics 'Bruker SHELXTL'
_computing_publication_material 'Bruker SHELXTL'
_computing_structure_refinement 'SHELXL-97 (Sheldrick, 1997)'
_computing_structure_solution 'SHELXS-97 (Sheldrick, 1990)'
_diffrn_ambient_temperature 296(2)
_diffrn_measured_fraction_theta_full 0.934
_diffrn_measured_fraction_theta_max 0.934
_diffrn_measurement_device_type 'Bruker APEX-II CCD'
_diffrn_measurement_method '\f and \w scans'
_diffrn_radiation_monochromator graphite
_diffrn_radiation_source 'fine-focus sealed tube'
_diffrn_radiation_type MoK\a
_diffrn_radiation_wavelength 0.71073
_diffrn_reflns_av_R_equivalents 0.0508
_diffrn_reflns_av_sigmaI/netI 0.0499
_diffrn_reflns_limit_h_max 17
_diffrn_reflns_limit_h_min -17
_diffrn_reflns_limit_k_max 17
_diffrn_reflns_limit_k_min -18
_diffrn_reflns_limit_l_max 20
_diffrn_reflns_limit_l_min -20
_diffrn_reflns_number 50173
_diffrn_reflns_theta_full 23.87
_diffrn_reflns_theta_max 23.87
_diffrn_reflns_theta_min 1.24
_diffrn_standards_number 0
_exptl_absorpt_coefficient_mu 1.184
_exptl_absorpt_correction_T_max 0.8613
_exptl_absorpt_correction_T_min 0.7891
_exptl_absorpt_correction_type multi-scan
_exptl_absorpt_process_details sadabs
_exptl_crystal_colour orange
_exptl_crystal_density_diffrn 1.174
_exptl_crystal_density_method 'not measured'
_exptl_crystal_description prismatic
_exptl_crystal_F_000 1429
_exptl_crystal_size_max 0.21
_exptl_crystal_size_mid 0.19
_exptl_crystal_size_min 0.13
_refine_diff_density_max 4.035
_refine_diff_density_min -2.730
_refine_diff_density_rms 0.279
_refine_ls_extinction_method none
_refine_ls_goodness_of_fit_ref 1.574
_refine_ls_hydrogen_treatment mixed
_refine_ls_matrix_type full
_refine_ls_number_parameters 746
_refine_ls_number_reflns 11255
_refine_ls_number_restraints 154
_refine_ls_restrained_S_all 1.571
_refine_ls_R_factor_all 0.1685
_refine_ls_R_factor_gt 0.1152
_refine_ls_shift/su_max 0.000
_refine_ls_shift/su_mean 0.000
_refine_ls_structure_factor_coef Fsqd
_refine_ls_weighting_details 'calc w=1/[\s^2^(Fo^2^)+(0.2000P)^2^+0.0000P] where P=(Fo^2^+2Fc^2^)/3'
_refine_ls_weighting_scheme calc
_refine_ls_wR_factor_gt 0.3535
_refine_ls_wR_factor_ref 0.4033
_reflns_number_gt 7295
_reflns_number_total 11255
_reflns_threshold_expression >2sigma(I)
_cod_data_source_file om300101w_si_002.cif
_cod_data_source_block datos
_cod_depositor_comments
;
The following automatic conversions were performed:

'_symmetry_cell_setting' value 'Triclinic' changed to 'triclinic'
according to /home/saulius/struct/CIF-dictionaries/cif_core.dic
dictionary named 'cif_core.dic' version 2.4.1 from 2010-06-29.

Automatic conversion script
Id: cif_fix_values 1715 2011-07-08 13:25:40Z adriana 
;
_cod_original_sg_symbol_H-M P-1
_cod_original_formula_sum 'C69.50 H77.50 Fe6 O Si4'
_cod_database_code 4078088

loop_
_symmetry_equiv_pos_as_xyz
'x, y, z'
'-x, -y, -z'

loop_
_atom_site_label
_atom_site_type_symbol
_atom_site_fract_x
_atom_site_fract_y
_atom_site_fract_z
_atom_site_U_iso_or_equiv
_atom_site_adp_type
_atom_site_occupancy
_atom_site_symmetry_multiplicity
_atom_site_calc_flag
_atom_site_refinement_flags
_atom_site_disorder_assembly
_atom_site_disorder_group
C64 C 0.6654(12) 0.0332(11) 0.1833(11) 0.136(5) Uani 1 1 d DU . .
H64 H 0.7319 0.0791 0.2049 0.163 Uiso 1 1 calc R . .
C65 C 0.6168(12) -0.0098(11) 0.2301(12) 0.156(5) Uani 1 1 d DU . .
H65 H 0.6456 0.0011 0.2852 0.187 Uiso 1 1 calc R . .
C66 C 0.5155(12) -0.0728(11) 0.1764(12) 0.150(5) Uani 1 1 d DU . .
H66 H 0.4632 -0.1085 0.1893 0.180 Uiso 1 1 calc R . .
C67 C 0.5119(12) -0.0689(11) 0.0991(13) 0.145(5) Uani 1 1 d DU . .
H67 H 0.4552 -0.1077 0.0515 0.174 Uiso 1 1 calc R . .
C68 C 0.6011(11) -0.0016(10) 0.0996(11) 0.146(5) Uani 1 1 d DU . .
H68 H 0.6143 0.0154 0.0569 0.176 Uiso 1 1 calc R . .
C49 C 0.7140(13) 0.4067(9) 0.2789(9) 0.120(5) Uani 1 1 d DU A .
C50 C 0.7461(12) 0.4931(8) 0.2683(11) 0.136(6) Uani 1 1 d DU . .
H50 H 0.7727 0.5003 0.2284 0.164 Uiso 1 1 calc R . .
C51 C 0.7387(17) 0.5681(12) 0.3166(12) 0.160(8) Uani 1 1 d DU . .
H51 H 0.7476 0.6250 0.3125 0.193 Uiso 1 1 calc R . .
C52 C 0.7132(16) 0.5282(10) 0.3737(12) 0.187(9) Uani 1 1 d DU . .
H52 H 0.7058 0.5594 0.4195 0.224 Uiso 1 1 calc R . .
C53 C 0.7001(11) 0.4344(9) 0.3533(8) 0.155(7) Uani 1 1 d DU . .
H53 H 0.6848 0.3977 0.3840 0.186 Uiso 1 1 calc R . .
C54 C 0.4996(11) 0.3600(9) 0.1516(8) 0.182(9) Uani 1 1 d RDU . .
H54 H 0.4978 0.3082 0.1162 0.218 Uiso 1 1 d R . .
C55 C 0.5260(16) 0.4472(12) 0.1443(17) 0.176(8) Uani 1 1 d DU . .
H55 H 0.5412 0.4618 0.1013 0.212 Uiso 1 1 calc R . .
C56 C 0.5258(18) 0.5090(17) 0.2121(15) 0.171(8) Uani 1 1 d DU . .
H56 H 0.5518 0.5729 0.2253 0.206 Uiso 1 1 calc R . .
C57 C 0.4806(15) 0.4609(17) 0.2572(15) 0.184(9) Uani 1 1 d DU . .
H57 H 0.4629 0.4822 0.3004 0.221 Uiso 1 1 calc R . .
C58 C 0.4696(15) 0.3704(17) 0.2186(11) 0.196(10) Uani 1 1 d DU . .
H58 H 0.4445 0.3220 0.2366 0.236 Uiso 1 1 calc R . .
C1 C 0.9347(7) -0.0006(7) 0.2931(6) 0.059(2) Uani 1 1 d . . .
H1A H 0.9034 0.0325 0.2684 0.071 Uiso 1 1 calc R . .
H1B H 0.8841 -0.0460 0.3045 0.071 Uiso 1 1 calc R . .
C2 C 1.0197(8) 0.0684(7) 0.3738(6) 0.067(3) Uani 1 1 d . . .
H2A H 1.0711 0.1131 0.3625 0.080 Uiso 1 1 calc R . .
H2B H 1.0501 0.0351 0.3993 0.080 Uiso 1 1 calc R . .
C5 C 1.0821(11) 0.1863(9) 0.5522(7) 0.102(4) Uani 1 1 d . . .
H5A H 1.0624 0.2198 0.5901 0.153 Uiso 1 1 calc R . .
H5B H 1.1443 0.2283 0.5513 0.153 Uiso 1 1 calc R . .
H5C H 1.0913 0.1384 0.5687 0.153 Uiso 1 1 calc R . .
C6 C 0.8599(10) 0.0536(10) 0.4511(8) 0.101(4) Uani 1 1 d . . .
H6A H 0.8416 0.0883 0.4892 0.151 Uiso 1 1 calc R . .
H6B H 0.8679 0.0053 0.4678 0.151 Uiso 1 1 calc R . .
H6C H 0.8079 0.0265 0.3977 0.151 Uiso 1 1 calc R . .
C7 C 0.9665(17) 0.3510(13) 0.5475(11) 0.161(8) Uani 1 1 d . A .
H7A H 0.9114 0.3048 0.5531 0.242 Uiso 1 1 calc R . .
H7B H 0.9613 0.4081 0.5590 0.242 Uiso 1 1 calc R . .
H7C H 1.0293 0.3610 0.5851 0.242 Uiso 1 1 calc R . .
C8 C 1.0652(12) 0.4018(11) 0.4359(12) 0.135(6) Uani 1 1 d . A .
H8A H 1.0661 0.3845 0.3819 0.202 Uiso 1 1 calc R . .
H8B H 1.1274 0.4121 0.4746 0.202 Uiso 1 1 calc R . .
H8C H 1.0577 0.4576 0.4484 0.202 Uiso 1 1 calc R . .
C9 C 1.0699(7) 0.0133(6) 0.1885(5) 0.053(2) Uani 1 1 d . . .
C10 C 1.1682(8) 0.0876(7) 0.2407(8) 0.076(3) Uani 1 1 d . . .
H10 H 1.1953 0.1112 0.2975 0.092 Uiso 1 1 calc R . .
C11 C 1.2160(9) 0.1178(8) 0.1874(9) 0.084(4) Uani 1 1 d . . .
H11 H 1.2816 0.1642 0.2048 0.101 Uiso 1 1 calc R . .
C12 C 1.1525(9) 0.0695(8) 0.1080(9) 0.081(3) Uani 1 1 d . . .
H12 H 1.1671 0.0773 0.0628 0.097 Uiso 1 1 calc R . .
C13 C 1.0603(8) 0.0055(7) 0.1062(7) 0.065(3) Uani 1 1 d . . .
H13 H 1.0030 -0.0350 0.0596 0.077 Uiso 1 1 calc R . .
C14 C 0.9834(18) 0.1735(16) 0.1904(17) 0.128(7) Uani 1 1 d U . .
H14 H 0.9298 0.1409 0.2037 0.154 Uiso 1 1 calc R . .
C15 C 1.078(3) 0.2387(18) 0.2473(13) 0.151(9) Uani 1 1 d U . .
H15 H 1.0995 0.2562 0.3038 0.181 Uiso 1 1 calc R . .
C16 C 1.1330(15) 0.2728(10) 0.2015(18) 0.146(8) Uani 1 1 d . . .
H16 H 1.1997 0.3182 0.2222 0.175 Uiso 1 1 calc R . .
C17 C 1.0689(17) 0.2255(13) 0.1180(12) 0.112(5) Uani 1 1 d . . .
H17 H 1.0855 0.2355 0.0742 0.135 Uiso 1 1 calc R . .
C18 C 0.9781(13) 0.1623(12) 0.1132(14) 0.125(6) Uani 1 1 d . . .
H18 H 0.9231 0.1198 0.0656 0.150 Uiso 1 1 calc R . .
C19 C 1.0232(7) -0.1342(6) 0.2590(5) 0.056(2) Uani 1 1 d . . .
C20 C 0.9765(8) -0.2307(7) 0.2460(6) 0.066(3) Uani 1 1 d . . .
H20 H 0.9101 -0.2724 0.2117 0.079 Uiso 1 1 calc R . .
C21 C 1.0471(10) -0.2544(8) 0.2937(7) 0.077(3) Uani 1 1 d . . .
H21 H 1.0349 -0.3131 0.2946 0.092 Uiso 1 1 calc R . .
C22 C 1.1362(11) -0.1733(9) 0.3375(7) 0.091(4) Uani 1 1 d . . .
H22 H 1.1945 -0.1683 0.3737 0.109 Uiso 1 1 calc R . .
C23 C 1.1246(8) -0.0988(8) 0.3187(6) 0.068(3) Uani 1 1 d . . .
H23 H 1.1739 -0.0373 0.3409 0.081 Uiso 1 1 calc R . .
C24 C 1.0926(10) -0.1921(9) 0.1044(7) 0.082(3) Uani 1 1 d . . .
H24 H 1.0556 -0.1687 0.0754 0.099 Uiso 1 1 calc R . .
C25 C 1.0599(10) -0.2801(9) 0.0988(8) 0.085(3) Uani 1 1 d . . .
H25 H 0.9957 -0.3274 0.0650 0.102 Uiso 1 1 calc R . .
C26 C 1.1348(11) -0.2922(10) 0.1505(9) 0.094(4) Uani 1 1 d . . .
H26 H 1.1292 -0.3475 0.1568 0.113 Uiso 1 1 calc R . .
C27 C 1.2223(11) -0.2025(13) 0.1920(10) 0.112(5) Uani 1 1 d . . .
H27 H 1.2843 -0.1881 0.2302 0.134 Uiso 1 1 calc R . .
C28 C 1.1928(10) -0.1404(10) 0.1617(9) 0.094(4) Uani 1 1 d . . .
H28 H 1.2329 -0.0770 0.1772 0.113 Uiso 1 1 calc R . .
C29 C 0.8577(7) -0.1365(6) 0.1205(6) 0.053(2) Uani 1 1 d . . .
C30 C 0.8317(7) -0.2219(7) 0.0599(6) 0.060(2) Uani 1 1 d . . .
H30 H 0.8676 -0.2563 0.0620 0.072 Uiso 1 1 calc R . .
C31 C 0.7428(9) -0.2453(8) -0.0034(7) 0.077(3) Uani 1 1 d . . .
H31 H 0.7095 -0.2987 -0.0503 0.092 Uiso 1 1 calc R . .
C32 C 0.7108(8) -0.1759(8) 0.0139(8) 0.084(3) Uani 1 1 d . . .
H32 H 0.6542 -0.1746 -0.0184 0.101 Uiso 1 1 calc R . .
C33 C 0.7827(7) -0.1090(7) 0.0907(6) 0.066(3) Uani 1 1 d . . .
H33 H 0.7812 -0.0548 0.1178 0.079 Uiso 1 1 calc R . .
C34 C 0.7183(11) -0.2583(10) 0.2060(9) 0.093(4) Uani 1 1 d . . .
H34 H 0.7738 -0.2324 0.2547 0.111 Uiso 1 1 calc R . .
C35 C 0.6872(11) -0.3391(11) 0.1448(10) 0.104(4) Uani 1 1 d . . .
H35 H 0.7168 -0.3788 0.1440 0.125 Uiso 1 1 calc R . .
C36 C 0.5989(12) -0.3525(12) 0.0804(11) 0.129(6) Uani 1 1 d . . .
H36 H 0.5627 -0.4017 0.0303 0.155 Uiso 1 1 calc R . .
C37 C 0.5773(12) -0.2742(14) 0.1090(12) 0.120(5) Uani 1 1 d . . .
H37 H 0.5240 -0.2651 0.0814 0.144 Uiso 1 1 calc R . .
C38 C 0.6499(12) -0.2185(11) 0.1828(10) 0.101(4) Uani 1 1 d . . .
H38 H 0.6559 -0.1625 0.2147 0.122 Uiso 1 1 calc R . .
C39 C 0.7216(7) 0.2833(7) 0.1328(6) 0.066(3) Uani 1 1 d . A .
C40 C 0.7651(9) 0.2301(8) 0.0990(8) 0.083(3) Uani 1 1 d . . .
H40 H 0.7931 0.1982 0.1244 0.099 Uiso 1 1 calc R . .
C41 C 0.7598(11) 0.2323(9) 0.0202(9) 0.098(4) Uani 1 1 d . . .
H41 H 0.7833 0.2030 -0.0145 0.117 Uiso 1 1 calc R . .
C42 C 0.7140(10) 0.2854(11) 0.0058(7) 0.098(4) Uani 1 1 d . . .
H42 H 0.7019 0.2994 -0.0411 0.118 Uiso 1 1 calc R . .
C43 C 0.6864(8) 0.3173(8) 0.0727(7) 0.083(3) Uani 1 1 d . . .
H43 H 0.6523 0.3531 0.0761 0.099 Uiso 1 1 calc R . .
C44 C 0.9443(10) 0.4734(9) 0.2084(9) 0.101(4) Uani 1 1 d . . .
H44 H 0.9374 0.4911 0.2583 0.121 Uiso 1 1 calc R . .
C45 C 0.9850(10) 0.4123(10) 0.1825(10) 0.103(4) Uani 1 1 d . . .
H45 H 1.0096 0.3827 0.2135 0.123 Uiso 1 1 calc R . .
C46 C 0.9825(10) 0.4036(11) 0.1054(11) 0.106(4) Uani 1 1 d . . .
H46 H 1.0051 0.3682 0.0751 0.127 Uiso 1 1 calc R . .
C47 C 0.9390(10) 0.4588(9) 0.0801(9) 0.099(4) Uani 1 1 d . . .
H47 H 0.9277 0.4650 0.0295 0.119 Uiso 1 1 calc R . .
C48 C 0.9160(5) 0.5016(5) 0.1413(5) 0.104(4) Uani 1 1 d . . .
H48 H 0.8873 0.5419 0.1396 0.124 Uiso 1 1 calc R . .
C59 C 0.5890(5) 0.1997(5) 0.2178(5) 0.063(3) Uani 1 1 d R A .
C60 C 0.5536(5) 0.1647(5) 0.2737(5) 0.096(4) Uani 1 1 d R . .
H60 H 0.5907 0.1852 0.3292 0.116 Uiso 1 1 d R . .
C61 C 0.4527(10) 0.0944(12) 0.2325(12) 0.118(5) Uani 1 1 d . . .
H61 H 0.4126 0.0630 0.2571 0.141 Uiso 1 1 calc R . .
C62 C 0.4224(9) 0.0794(10) 0.1497(10) 0.099(4) Uani 1 1 d . . .
H62 H 0.3603 0.0354 0.1094 0.119 Uiso 1 1 calc R . .
C63 C 0.5047(8) 0.1440(8) 0.1381(8) 0.078(3) Uani 1 1 d . . .
H63 H 0.5050 0.1500 0.0886 0.094 Uiso 1 1 calc R . .
C3A C 0.832(3) 0.261(2) 0.331(2) 0.092(10) Uani 0.41(2) 1 d PDU A 1
H3A1 H 0.8500 0.2474 0.2839 0.111 Uiso 0.41(2) 1 calc PR A 1
H3A2 H 0.7789 0.2037 0.3273 0.111 Uiso 0.41(2) 1 calc PR A 1
C4A C 0.793(2) 0.3337(19) 0.3321(18) 0.086(9) Uani 0.41(2) 1 d PDU A 1
H4A1 H 0.8490 0.3945 0.3473 0.103 Uiso 0.41(2) 1 calc PR A 1
H4A2 H 0.7604 0.3370 0.3709 0.103 Uiso 0.41(2) 1 calc PR A 1
C3B C 0.8439(15) 0.3067(17) 0.3855(11) 0.075(6) Uani 0.59(2) 1 d PDU A 2
H3B1 H 0.7883 0.2549 0.3860 0.090 Uiso 0.59(2) 1 calc PR A 2
H3B2 H 0.8417 0.3633 0.4124 0.090 Uiso 0.59(2) 1 calc PR A 2
C4B C 0.8315(15) 0.2962(17) 0.2964(10) 0.073(6) Uani 0.59(2) 1 d PDU A 2
H4B1 H 0.8307 0.2381 0.2693 0.088 Uiso 0.59(2) 1 calc PR A 2
H4B2 H 0.8897 0.3461 0.2965 0.088 Uiso 0.59(2) 1 calc PR A 2
Fe1 Fe 1.09133(12) 0.13694(10) 0.17195(10) 0.0674(5) Uani 1 1 d . . .
Fe2 Fe 1.10171(11) -0.19856(10) 0.21666(9) 0.0616(5) Uani 1 1 d . . .
Fe3 Fe 0.71765(11) -0.23433(11) 0.10097(10) 0.0684(5) Uani 1 1 d . . .
Fe4 Fe 0.83896(11) 0.36246(11) 0.10724(10) 0.0760(6) Uani 1 1 d . . .
Fe5 Fe 0.60553(18) 0.45040(16) 0.2671(2) 0.1576(14) Uani 1 1 d . . .
Fe6 Fe 0.54676(11) 0.05894(11) 0.18416(13) 0.0865(6) Uani 1 1 d . . .
O1 O 0.9705(7) 0.2155(5) 0.4185(4) 0.089(2) Uani 1 1 d . A .
Si1 Si 0.97163(19) -0.06418(16) 0.21690(15) 0.0509(7) Uani 1 1 d . . .
Si2 Si 0.9820(3) 0.1332(2) 0.44839(16) 0.0677(8) Uani 1 1 d . . .
Si3 Si 0.9619(3) 0.3106(2) 0.4407(2) 0.0869(11) Uani 1 1 d . . .
Si4 Si 0.7073(2) 0.29832(19) 0.23254(17) 0.0689(8) Uani 1 1 d . . .
C72 C 0.719(4) 0.449(3) 0.790(2) 0.088(13) Uiso 0.25 1 d PD . .
H72A H 0.7820 0.5053 0.8112 0.105 Uiso 0.25 1 calc PR . .
H72B H 0.6677 0.4673 0.7702 0.105 Uiso 0.25 1 calc PR . .
C73 C 0.723(5) 0.401(4) 0.710(3) 0.109(17) Uiso 0.25 1 d PD . .
H73A H 0.6664 0.3387 0.6841 0.131 Uiso 0.25 1 calc PR . .
H73B H 0.7845 0.3946 0.7207 0.131 Uiso 0.25 1 calc PR . .
C74 C 0.717(8) 0.453(5) 0.651(5) 0.18(3) Uiso 0.25 1 d PD . .
H74A H 0.6520 0.4492 0.6248 0.220 Uiso 0.25 1 calc PR . .
H74B H 0.7731 0.5141 0.6688 0.220 Uiso 0.25 1 calc PR . .
C71 C 0.708(4) 0.445(3) 0.869(2) 0.096(15) Uiso 0.25 1 d PD . .
H71A H 0.7584 0.4249 0.8886 0.115 Uiso 0.25 1 calc PR . .
H71B H 0.6443 0.3886 0.8480 0.115 Uiso 0.25 1 calc PR . .
C70 C 0.706(3) 0.495(3) 0.9500(19) 0.060(9) Uiso 0.25 1 d PD . .
H70A H 0.6923 0.4535 0.9794 0.090 Uiso 0.25 1 calc PR . .
H70B H 0.6533 0.5138 0.9397 0.090 Uiso 0.25 1 calc PR . .
H70C H 0.7696 0.5483 0.9820 0.090 Uiso 0.25 1 calc PR . .
C75 C 0.735(5) 0.370(5) 0.614(4) 0.13(2) Uiso 0.25 1 d PD . .
H75A H 0.7355 0.3674 0.5603 0.196 Uiso 0.25 1 calc PR . .
H75B H 0.6813 0.3140 0.6088 0.196 Uiso 0.25 1 calc PR . .
H75C H 0.7982 0.3780 0.6477 0.196 Uiso 0.25 1 calc PR . .

loop_
_atom_site_aniso_label
_atom_site_aniso_U_11
_atom_site_aniso_U_22
_atom_site_aniso_U_33
_atom_site_aniso_U_23
_atom_site_aniso_U_13
_atom_site_aniso_U_12
C64 0.101(8) 0.074(7) 0.221(12) 0.030(7) 0.034(7) 0.058(6)
C65 0.133(8) 0.089(7) 0.219(12) 0.049(8) 0.016(8) 0.061(6)
C66 0.130(8) 0.077(7) 0.221(12) 0.057(8) 0.027(9) 0.046(6)
C67 0.116(8) 0.077(7) 0.216(12) 0.035(8) 0.033(9) 0.050(6)
C68 0.110(8) 0.083(7) 0.221(12) 0.025(8) 0.037(8) 0.055(6)
C49 0.154(12) 0.077(9) 0.155(12) 0.034(9) 0.100(11) 0.056(8)
C50 0.136(12) 0.060(8) 0.149(13) 0.010(8) -0.014(10) 0.042(8)
C51 0.198(17) 0.111(13) 0.138(15) 0.049(11) 0.039(13) 0.049(12)
C52 0.205(17) 0.128(14) 0.157(16) -0.019(12) -0.025(14) 0.110(13)
C53 0.186(15) 0.131(13) 0.143(14) 0.005(11) 0.041(12) 0.108(12)
C54 0.148(15) 0.133(14) 0.25(2) 0.035(16) 0.080(15) 0.072(12)
C55 0.171(15) 0.134(15) 0.25(2) 0.069(15) 0.067(15) 0.104(13)
C56 0.158(15) 0.173(18) 0.22(2) 0.106(16) 0.095(14) 0.078(14)
C57 0.117(13) 0.185(19) 0.25(2) 0.050(18) 0.057(14) 0.100(14)
C58 0.109(13) 0.199(19) 0.26(2) 0.076(19) 0.032(14) 0.071(14)
C1 0.075(6) 0.056(6) 0.060(6) 0.019(5) 0.031(5) 0.040(5)
C2 0.076(7) 0.061(6) 0.068(6) 0.014(5) 0.028(5) 0.041(5)
C5 0.137(11) 0.101(9) 0.054(7) 0.008(6) 0.001(7) 0.075(9)
C6 0.114(10) 0.121(11) 0.079(8) 0.023(8) 0.050(8) 0.065(9)
C7 0.29(3) 0.157(16) 0.141(15) 0.066(13) 0.138(17) 0.165(19)
C8 0.123(12) 0.093(11) 0.156(15) 0.039(11) 0.025(11) 0.038(9)
C9 0.060(6) 0.049(5) 0.054(5) 0.016(4) 0.026(5) 0.029(5)
C10 0.066(7) 0.065(7) 0.090(8) 0.027(6) 0.020(6) 0.029(6)
C11 0.071(7) 0.068(7) 0.130(11) 0.046(8) 0.057(8) 0.028(6)
C12 0.086(8) 0.074(8) 0.102(10) 0.036(7) 0.049(8) 0.045(7)
C13 0.082(7) 0.048(6) 0.078(7) 0.027(5) 0.040(6) 0.035(5)
C14 0.199(19) 0.143(16) 0.197(19) 0.117(14) 0.158(16) 0.145(15)
C15 0.29(3) 0.157(18) 0.114(14) 0.060(13) 0.104(16) 0.188(19)
C16 0.142(15) 0.043(8) 0.22(2) 0.032(11) 0.032(16) 0.048(9)
C17 0.180(17) 0.115(12) 0.136(14) 0.086(12) 0.104(14) 0.108(13)
C18 0.116(12) 0.108(12) 0.20(2) 0.056(13) 0.071(13) 0.091(11)
C19 0.068(6) 0.054(6) 0.050(5) 0.016(4) 0.026(5) 0.032(5)
C20 0.083(7) 0.063(6) 0.068(6) 0.030(5) 0.043(6) 0.037(6)
C21 0.115(9) 0.064(7) 0.084(8) 0.041(6) 0.054(7) 0.055(7)
C22 0.125(11) 0.096(10) 0.073(8) 0.034(7) 0.026(7) 0.078(9)
C23 0.085(7) 0.068(7) 0.048(5) 0.014(5) 0.018(5) 0.041(6)
C24 0.117(11) 0.091(9) 0.078(8) 0.042(7) 0.065(8) 0.061(8)
C25 0.106(9) 0.074(8) 0.081(8) 0.009(6) 0.044(7) 0.053(7)
C26 0.125(11) 0.096(10) 0.119(10) 0.048(9) 0.088(10) 0.077(10)
C27 0.078(9) 0.141(14) 0.123(12) 0.030(11) 0.042(8) 0.066(10)
C28 0.088(9) 0.084(9) 0.115(10) 0.029(8) 0.062(9) 0.032(8)
C29 0.056(5) 0.054(6) 0.055(5) 0.020(5) 0.023(4) 0.028(4)
C30 0.058(6) 0.057(6) 0.053(6) 0.010(5) 0.017(5) 0.023(5)
C31 0.082(8) 0.069(7) 0.059(6) 0.009(5) 0.027(6) 0.022(6)
C32 0.065(7) 0.077(8) 0.101(9) 0.045(7) 0.021(7) 0.023(6)
C33 0.065(6) 0.064(6) 0.067(7) 0.024(6) 0.028(5) 0.027(5)
C34 0.101(9) 0.079(9) 0.092(9) 0.034(8) 0.052(8) 0.023(8)
C35 0.100(11) 0.096(11) 0.127(12) 0.061(10) 0.060(10) 0.033(8)
C36 0.091(11) 0.103(12) 0.133(13) 0.041(10) 0.044(11) -0.018(9)
C37 0.088(10) 0.130(14) 0.142(15) 0.055(12) 0.056(11) 0.040(10)
C38 0.104(10) 0.103(10) 0.112(11) 0.039(9) 0.064(10) 0.047(9)
C39 0.059(6) 0.058(6) 0.061(6) 0.010(5) 0.021(5) 0.015(5)
C40 0.079(7) 0.063(7) 0.109(10) 0.024(7) 0.048(7) 0.031(6)
C41 0.104(10) 0.066(8) 0.105(10) 0.009(7) 0.067(8) 0.016(7)
C42 0.086(9) 0.094(10) 0.061(7) 0.007(7) 0.018(6) 0.007(8)
C43 0.072(7) 0.083(8) 0.070(7) 0.027(6) 0.017(6) 0.018(6)
C44 0.083(8) 0.065(8) 0.088(9) 0.006(7) 0.014(7) -0.009(7)
C45 0.086(9) 0.078(9) 0.101(11) 0.025(8) 0.007(8) 0.015(7)
C46 0.072(8) 0.112(12) 0.124(13) 0.047(10) 0.034(8) 0.032(8)
C47 0.089(9) 0.073(8) 0.096(9) 0.020(8) 0.040(8) -0.001(7)
C48 0.108(10) 0.054(7) 0.118(11) 0.027(8) 0.035(9) 0.012(7)
C59 0.067(6) 0.072(7) 0.073(7) 0.022(5) 0.035(6) 0.051(6)
C60 0.097(10) 0.124(11) 0.103(9) 0.050(9) 0.055(8) 0.068(9)
C61 0.075(9) 0.141(14) 0.164(16) 0.075(12) 0.068(10) 0.048(9)
C62 0.060(7) 0.108(11) 0.128(12) 0.043(9) 0.029(7) 0.041(7)
C63 0.059(6) 0.080(8) 0.093(8) 0.029(7) 0.018(6) 0.036(6)
C3A 0.102(16) 0.068(17) 0.075(19) 0.017(14) 0.029(15) 0.016(14)
C4A 0.103(16) 0.070(14) 0.074(16) 0.040(12) 0.003(13) 0.041(13)
C3B 0.080(11) 0.085(13) 0.060(11) 0.024(10) 0.031(9) 0.033(10)
C4B 0.077(11) 0.078(13) 0.062(12) 0.006(9) 0.022(9) 0.047(10)
Fe1 0.0860(11) 0.0508(9) 0.0824(11) 0.0297(8) 0.0433(9) 0.0375(8)
Fe2 0.0788(10) 0.0568(9) 0.0656(9) 0.0239(7) 0.0338(8) 0.0421(8)
Fe3 0.0602(9) 0.0629(10) 0.0792(10) 0.0247(8) 0.0304(8) 0.0233(7)
Fe4 0.0649(10) 0.0582(10) 0.0778(11) 0.0125(8) 0.0235(8) 0.0102(8)
Fe5 0.0998(16) 0.0832(15) 0.202(3) -0.0203(16) -0.0354(16) 0.0578(13)
Fe6 0.0578(9) 0.0625(10) 0.1365(16) 0.0431(11) 0.0260(10) 0.0272(8)
O1 0.147(7) 0.070(5) 0.060(4) 0.020(4) 0.023(4) 0.071(5)
Si1 0.0613(15) 0.0434(14) 0.0509(14) 0.0132(11) 0.0253(12) 0.0265(12)
Si2 0.103(2) 0.0627(17) 0.0478(15) 0.0141(13) 0.0247(15) 0.0546(17)
Si3 0.129(3) 0.083(2) 0.078(2) 0.0351(18) 0.034(2) 0.077(2)
Si4 0.084(2) 0.0498(16) 0.0564(17) 0.0098(13) 0.0162(14) 0.0267(15)

loop_
_atom_type_symbol
_atom_type_description
_atom_type_scat_dispersion_real
_atom_type_scat_dispersion_imag
_atom_type_scat_source
C C 0.0033 0.0016 'International Tables Vol C Tables 4.2.6.8 and 6.1.1.4'
H H 0.0000 0.0000 'International Tables Vol C Tables 4.2.6.8 and 6.1.1.4'
O O 0.0106 0.0060 'International Tables Vol C Tables 4.2.6.8 and 6.1.1.4'
Si Si 0.0817 0.0704 'International Tables Vol C Tables 4.2.6.8 and 6.1.1.4'
Fe Fe 0.3463 0.8444 'International Tables Vol C Tables 4.2.6.8 and 6.1.1.4'

loop_
_geom_angle_atom_site_label_1
_geom_angle_atom_site_label_2
_geom_angle_atom_site_label_3
_geom_angle
C65 C64 C68 112.7(16)
C65 C64 Fe6 69.3(9)
C68 C64 Fe6 74.7(9)
C64 C65 C66 106.7(17)
C64 C65 Fe6 69.7(9)
C66 C65 Fe6 69.7(9)
C67 C66 C65 104.7(18)
C67 C66 Fe6 72.7(10)
C65 C66 Fe6 69.1(9)
C66 C67 C68 114.7(17)
C66 C67 Fe6 67.3(10)
C68 C67 Fe6 72.5(10)
C67 C68 C64 101.0(16)
C67 C68 Fe6 68.6(10)
C64 C68 Fe6 65.4(9)
C50 C49 C53 98.4(13)
C50 C49 Si4 136.3(11)
C53 C49 Si4 124.7(10)
C50 C49 Fe5 68.2(10)
C53 C49 Fe5 67.9(8)
Si4 C49 Fe5 131.0(10)
C51 C50 C49 121.7(17)
C51 C50 Fe5 70.7(12)
C49 C50 Fe5 70.7(10)
C50 C51 C52 96.5(17)
C50 C51 Fe5 68.5(11)
C52 C51 Fe5 66.0(11)
C51 C52 C53 113.0(17)
C51 C52 Fe5 72.3(12)
C53 C52 Fe5 70.3(9)
C49 C53 C52 109.4(14)
C49 C53 Fe5 70.9(9)
C52 C53 Fe5 66.9(9)
C58 C54 C55 102.6(17)
C58 C54 Fe5 60.2(10)
C55 C54 Fe5 77.4(12)
C54 C55 C56 109(2)
C54 C55 Fe5 64.8(10)
C56 C55 Fe5 63.5(14)
C55 C56 C57 111(2)
C55 C56 Fe5 78.4(15)
C57 C56 Fe5 66.1(12)
C56 C57 C58 101(2)
C56 C57 Fe5 72.8(13)
C58 C57 Fe5 63.6(11)
C54 C58 C57 115.0(19)
C54 C58 Fe5 78.3(11)
C57 C58 Fe5 72.4(12)
C2 C1 Si1 116.0(7)
C1 C2 Si2 115.4(7)
C13 C9 C10 106.8(8)
C13 C9 Si1 124.4(7)
C10 C9 Si1 128.7(8)
C13 C9 Fe1 68.4(5)
C10 C9 Fe1 67.8(6)
Si1 C9 Fe1 130.5(5)
C11 C10 C9 105.8(10)
C11 C10 Fe1 69.0(7)
C9 C10 Fe1 71.2(6)
C12 C11 C10 110.9(10)
C12 C11 Fe1 71.8(7)
C10 C11 Fe1 69.5(6)
C11 C12 C13 107.9(11)
C11 C12 Fe1 69.2(7)
C13 C12 Fe1 69.3(6)
C12 C13 C9 108.5(10)
C12 C13 Fe1 70.3(6)
C9 C13 Fe1 70.7(6)
C18 C14 C15 112.2(18)
C18 C14 Fe1 70.9(8)
C15 C14 Fe1 69.6(10)
C14 C15 C16 105.0(18)
C14 C15 Fe1 70.7(10)
C16 C15 Fe1 68.6(9)
C15 C16 C17 107.5(19)
C15 C16 Fe1 70.6(9)
C17 C16 Fe1 70.8(8)
C18 C17 C16 108.1(16)
C18 C17 Fe1 70.7(9)
C16 C17 Fe1 68.1(8)
C14 C18 C17 107.0(19)
C14 C18 Fe1 70.5(10)
C17 C18 Fe1 70.1(9)
C20 C19 C23 104.2(8)
C20 C19 Si1 130.3(8)
C23 C19 Si1 125.4(7)
C20 C19 Fe2 69.1(5)
C23 C19 Fe2 68.0(5)
Si1 C19 Fe2 128.4(5)
C19 C20 C21 110.3(10)
C19 C20 Fe2 70.1(5)
C21 C20 Fe2 69.3(6)
C22 C21 C20 107.0(9)
C22 C21 Fe2 69.5(7)
C20 C21 Fe2 69.3(6)
C21 C22 C23 109.3(11)
C21 C22 Fe2 70.7(7)
C23 C22 Fe2 69.5(6)
C22 C23 C19 109.1(10)
C22 C23 Fe2 69.5(7)
C19 C23 Fe2 70.1(5)
C25 C24 C28 108.6(12)
C25 C24 Fe2 70.6(7)
C28 C24 Fe2 68.6(7)
C24 C25 C26 111.2(13)
C24 C25 Fe2 71.3(7)
C26 C25 Fe2 69.8(7)
C25 C26 C27 107.0(12)
C25 C26 Fe2 69.8(7)
C27 C26 Fe2 69.1(7)
C28 C27 C26 105.0(12)
C28 C27 Fe2 68.6(7)
C26 C27 Fe2 69.3(7)
C24 C28 C27 108.2(12)
C24 C28 Fe2 70.7(6)
C27 C28 Fe2 69.8(7)
C30 C29 C33 106.3(8)
C30 C29 Si1 129.4(7)
C33 C29 Si1 124.1(7)
C30 C29 Fe3 69.3(5)
C33 C29 Fe3 69.2(5)
Si1 C29 Fe3 130.2(5)
C31 C30 C29 108.0(9)
C31 C30 Fe3 69.0(6)
C29 C30 Fe3 70.0(5)
C30 C31 C32 110.1(10)
C30 C31 Fe3 70.7(6)
C32 C31 Fe3 70.9(7)
C33 C32 C31 105.6(10)
C33 C32 Fe3 69.3(6)
C31 C32 Fe3 68.3(6)
C32 C33 C29 110.0(10)
C32 C33 Fe3 70.2(6)
C29 C33 Fe3 69.9(6)
C35 C34 C38 108.4(14)
C35 C34 Fe3 70.4(8)
C38 C34 Fe3 68.9(8)
C34 C35 C36 107.5(15)
C34 C35 Fe3 70.9(8)
C36 C35 Fe3 67.7(8)
C35 C36 C37 107.4(15)
C35 C36 Fe3 70.1(7)
C37 C36 Fe3 71.1(8)
C38 C37 C36 106.2(16)
C38 C37 Fe3 70.0(8)
C36 C37 Fe3 66.5(8)
C37 C38 C34 110.3(15)
C37 C38 Fe3 71.9(9)
C34 C38 Fe3 69.0(7)
C40 C39 C43 105.9(10)
C40 C39 Si4 126.1(9)
C43 C39 Si4 127.9(9)
C40 C39 Fe4 68.9(6)
C43 C39 Fe4 69.8(6)
Si4 C39 Fe4 128.6(5)
C39 C40 C41 110.1(12)
C39 C40 Fe4 70.5(6)
C41 C40 Fe4 70.0(7)
C42 C41 C40 106.5(12)
C42 C41 Fe4 69.3(8)
C40 C41 Fe4 68.9(7)
C41 C42 C43 110.9(13)
C41 C42 Fe4 71.8(8)
C43 C42 Fe4 70.8(7)
C39 C43 C42 106.6(12)
C39 C43 Fe4 69.4(6)
C42 C43 Fe4 67.7(7)
C45 C44 C48 105.4(12)
C45 C44 Fe4 69.8(7)
C48 C44 Fe4 69.1(6)
C46 C45 C44 109.9(14)
C46 C45 Fe4 71.8(8)
C44 C45 Fe4 69.1(8)
C45 C46 C47 107.1(15)
C45 C46 Fe4 69.3(8)
C47 C46 Fe4 68.5(7)
C48 C47 C46 109.7(13)
C48 C47 Fe4 69.8(6)
C46 C47 Fe4 71.2(8)
C47 C48 C44 107.8(11)
C47 C48 Fe4 70.6(6)
C44 C48 Fe4 69.4(5)
C60 C59 C63 105.0(6)
C60 C59 Si4 131.8(3)
C63 C59 Si4 123.0(7)
C60 C59 Fe6 69.0(2)
C63 C59 Fe6 67.2(5)
Si4 C59 Fe6 131.2(4)
C59 C60 C61 109.6(8)
C59 C60 Fe6 70.9(2)
C61 C60 Fe6 70.3(7)
C62 C61 C60 109.7(12)
C62 C61 Fe6 69.2(9)
C60 C61 Fe6 69.4(6)
C61 C62 C63 107.3(12)
C61 C62 Fe6 71.1(8)
C63 C62 Fe6 69.0(6)
C62 C63 C59 108.4(11)
C62 C63 Fe6 69.7(7)
C59 C63 Fe6 70.6(5)
C4A C3A Si3 110(2)
C3A C4A Si4 106(2)
C4B C3B Si3 111.3(14)
C3B C4B Si4 114.1(13)
C16 Fe1 C11 108.4(7)
C16 Fe1 C10 122.0(8)
C11 Fe1 C10 41.5(5)
C16 Fe1 C15 40.8(8)
C11 Fe1 C15 126.5(10)
C10 Fe1 C15 108.5(7)
C16 Fe1 C17 41.1(8)
C11 Fe1 C17 121.8(6)
C10 Fe1 C17 158.0(7)
C15 Fe1 C17 68.1(7)
C16 Fe1 C13 159.2(10)
C11 Fe1 C13 67.1(5)
C10 Fe1 C13 69.1(5)
C15 Fe1 C13 158.0(10)
C17 Fe1 C13 122.4(6)
C16 Fe1 C14 66.2(8)
C11 Fe1 C14 164.2(9)
C10 Fe1 C14 127.3(7)
C15 Fe1 C14 39.7(8)
C17 Fe1 C14 64.9(6)
C13 Fe1 C14 123.3(8)
C16 Fe1 C18 67.8(7)
C11 Fe1 C18 155.2(8)
C10 Fe1 C18 161.5(7)
C15 Fe1 C18 67.7(8)
C17 Fe1 C18 39.2(6)
C13 Fe1 C18 107.2(6)
C14 Fe1 C18 38.6(7)
C16 Fe1 C12 123.3(9)
C11 Fe1 C12 39.1(5)
C10 Fe1 C12 68.7(5)
C15 Fe1 C12 160.8(11)
C17 Fe1 C12 106.9(5)
C13 Fe1 C12 40.4(4)
C14 Fe1 C12 156.5(9)
C18 Fe1 C12 121.0(7)
C16 Fe1 C9 158.5(9)
C11 Fe1 C9 68.0(4)
C10 Fe1 C9 41.0(4)
C15 Fe1 C9 123.0(7)
C17 Fe1 C9 159.2(7)
C13 Fe1 C9 40.9(4)
C14 Fe1 C9 111.0(5)
C18 Fe1 C9 124.5(6)
C12 Fe1 C9 68.3(4)
C28 Fe2 C23 109.0(5)
C28 Fe2 C22 127.8(6)
C23 Fe2 C22 41.1(4)
C28 Fe2 C27 41.7(6)
C23 Fe2 C27 119.6(6)
C22 Fe2 C27 106.8(6)
C28 Fe2 C25 66.7(5)
C23 Fe2 C25 163.9(5)
C22 Fe2 C25 153.9(5)
C27 Fe2 C25 68.5(6)
C28 Fe2 C26 68.8(5)
C23 Fe2 C26 154.6(6)
C22 Fe2 C26 118.9(5)
C27 Fe2 C26 41.6(5)
C25 Fe2 C26 40.3(5)
C28 Fe2 C21 163.5(6)
C23 Fe2 C21 68.5(5)
C22 Fe2 C21 39.8(5)
C27 Fe2 C21 124.2(6)
C25 Fe2 C21 120.2(5)
C26 Fe2 C21 106.1(5)
C28 Fe2 C20 154.2(5)
C23 Fe2 C20 68.1(4)
C22 Fe2 C20 68.0(5)
C27 Fe2 C20 162.8(6)
C25 Fe2 C20 108.5(5)
C26 Fe2 C20 125.2(5)
C21 Fe2 C20 41.5(4)
C28 Fe2 C24 40.6(5)
C23 Fe2 C24 128.7(5)
C22 Fe2 C24 166.4(6)
C27 Fe2 C24 69.0(6)
C25 Fe2 C24 38.1(5)
C26 Fe2 C24 67.2(5)
C21 Fe2 C24 153.3(5)
C20 Fe2 C24 119.8(5)
C28 Fe2 C19 119.5(5)
C23 Fe2 C19 41.8(4)
C22 Fe2 C19 70.2(4)
C27 Fe2 C19 154.8(6)
C25 Fe2 C19 125.2(5)
C26 Fe2 C19 162.0(5)
C21 Fe2 C19 70.3(4)
C20 Fe2 C19 40.8(4)
C24 Fe2 C19 107.8(4)
C36 Fe3 C31 107.6(6)
C36 Fe3 C30 126.6(7)
C31 Fe3 C30 40.4(4)
C36 Fe3 C33 153.1(7)
C31 Fe3 C33 67.6(5)
C30 Fe3 C33 68.0(4)
C36 Fe3 C35 42.2(6)
C31 Fe3 C35 122.7(6)
C30 Fe3 C35 109.9(5)
C33 Fe3 C35 162.7(6)
C36 Fe3 C38 67.7(7)
C31 Fe3 C38 159.5(6)
C30 Fe3 C38 158.1(6)
C33 Fe3 C38 107.0(5)
C35 Fe3 C38 68.2(6)
C36 Fe3 C34 68.1(6)
C31 Fe3 C34 156.8(6)
C30 Fe3 C34 122.7(5)
C33 Fe3 C34 126.8(5)
C35 Fe3 C34 38.7(5)
C38 Fe3 C34 42.1(6)
C36 Fe3 C29 164.4(7)
C31 Fe3 C29 68.3(4)
C30 Fe3 C29 40.7(4)
C33 Fe3 C29 40.8(4)
C35 Fe3 C29 126.2(5)
C38 Fe3 C29 121.5(5)
C34 Fe3 C29 109.3(5)
C36 Fe3 C32 118.3(6)
C31 Fe3 C32 40.8(5)
C30 Fe3 C32 68.7(4)
C33 Fe3 C32 40.5(4)
C35 Fe3 C32 156.3(6)
C38 Fe3 C32 122.3(6)
C34 Fe3 C32 161.9(6)
C29 Fe3 C32 69.2(4)
C36 Fe3 C37 42.4(7)
C31 Fe3 C37 124.9(6)
C30 Fe3 C37 163.5(6)
C33 Fe3 C37 117.0(6)
C35 Fe3 C37 70.2(7)
C38 Fe3 C37 38.2(6)
C34 Fe3 C37 68.3(6)
C29 Fe3 C37 152.5(7)
C32 Fe3 C37 104.3(6)
C42 Fe4 C48 121.9(6)
C42 Fe4 C40 67.0(6)
C48 Fe4 C40 167.5(4)
C42 Fe4 C44 159.1(7)
C48 Fe4 C44 41.5(5)
C40 Fe4 C44 127.3(6)
C42 Fe4 C47 107.3(6)
C48 Fe4 C47 39.5(5)
C40 Fe4 C47 150.5(6)
C44 Fe4 C47 67.9(6)
C42 Fe4 C45 157.5(7)
C48 Fe4 C45 68.3(5)
C40 Fe4 C45 106.9(6)
C44 Fe4 C45 41.2(6)
C47 Fe4 C45 66.7(6)
C42 Fe4 C41 39.0(6)
C48 Fe4 C41 151.3(5)
C40 Fe4 C41 41.2(5)
C44 Fe4 C41 161.8(7)
C47 Fe4 C41 115.9(5)
C45 Fe4 C41 122.2(7)
C42 Fe4 C39 69.0(5)
C48 Fe4 C39 131.0(4)
C40 Fe4 C39 40.6(4)
C44 Fe4 C39 110.8(5)
C47 Fe4 C39 167.1(6)
C45 Fe4 C39 121.5(5)
C41 Fe4 C39 69.5(4)
C42 Fe4 C43 41.5(5)
C48 Fe4 C43 112.4(4)
C40 Fe4 C43 67.6(5)
C44 Fe4 C43 124.6(6)
C47 Fe4 C43 128.5(6)
C45 Fe4 C43 158.5(6)
C41 Fe4 C43 68.3(6)
C39 Fe4 C43 40.8(4)
C42 Fe4 C46 122.6(6)
C48 Fe4 C46 67.7(5)
C40 Fe4 C46 116.4(6)
C44 Fe4 C46 67.9(6)
C47 Fe4 C46 40.3(6)
C45 Fe4 C46 38.9(6)
C41 Fe4 C46 102.9(6)
C39 Fe4 C46 152.2(6)
C43 Fe4 C46 162.6(6)
C58 Fe5 C52 141.8(9)
C58 Fe5 C57 44.0(4)
C52 Fe5 C57 113.2(10)
C58 Fe5 C53 122.4(9)
C52 Fe5 C53 42.8(4)
C57 Fe5 C53 132.8(8)
C58 Fe5 C50 151.2(7)
C52 Fe5 C50 64.5(8)
C57 Fe5 C50 154.0(8)
C53 Fe5 C50 64.9(6)
C58 Fe5 C51 161.8(10)
C52 Fe5 C51 41.7(4)
C57 Fe5 C51 118.9(9)
C53 Fe5 C51 72.6(7)
C50 Fe5 C51 40.8(4)
C58 Fe5 C49 123.1(9)
C52 Fe5 C49 71.6(7)
C57 Fe5 C49 164.9(8)
C53 Fe5 C49 41.2(3)
C50 Fe5 C49 41.1(3)
C51 Fe5 C49 74.7(7)
C58 Fe5 C56 68.4(10)
C52 Fe5 C56 117.6(9)
C57 Fe5 C56 41.2(4)
C53 Fe5 C56 159.8(8)
C50 Fe5 C56 114.8(8)
C51 Fe5 C56 94.1(9)
C49 Fe5 C56 150.8(8)
C58 Fe5 C54 41.5(4)
C52 Fe5 C54 173.9(7)
C57 Fe5 C54 72.6(8)
C53 Fe5 C54 132.1(6)
C50 Fe5 C54 111.1(7)
C51 Fe5 C54 137.8(7)
C49 Fe5 C54 102.3(6)
C56 Fe5 C54 67.8(8)
C58 Fe5 C55 64.2(8)
C52 Fe5 C55 145.0(8)
C57 Fe5 C55 66.7(9)
C53 Fe5 C55 159.4(7)
C50 Fe5 C55 99.9(8)
C51 Fe5 C55 105.6(8)
C49 Fe5 C55 118.3(7)
C56 Fe5 C55 38.0(4)
C54 Fe5 C55 37.8(4)
C65 Fe6 C64 41.0(3)
C65 Fe6 C63 168.2(6)
C64 Fe6 C63 128.1(6)
C65 Fe6 C66 41.2(3)
C64 Fe6 C66 68.5(7)
C63 Fe6 C66 147.6(6)
C65 Fe6 C62 150.6(7)
C64 Fe6 C62 162.9(7)
C63 Fe6 C62 41.3(5)
C66 Fe6 C62 114.0(6)
C65 Fe6 C60 112.3(6)
C64 Fe6 C60 124.2(5)
C63 Fe6 C60 68.5(4)
C66 Fe6 C60 129.6(7)
C62 Fe6 C60 68.4(5)
C65 Fe6 C61 121.2(8)
C64 Fe6 C61 157.4(7)
C63 Fe6 C61 67.6(6)
C66 Fe6 C61 107.5(7)
C62 Fe6 C61 39.7(6)
C60 Fe6 C61 40.3(5)
C65 Fe6 C59 130.7(5)
C64 Fe6 C59 111.1(5)
C63 Fe6 C59 42.2(4)
C66 Fe6 C59 168.2(6)
C62 Fe6 C59 70.1(4)
C60 Fe6 C59 40.12(14)
C61 Fe6 C59 68.0(5)
C65 Fe6 C67 66.1(7)
C64 Fe6 C67 64.2(6)
C63 Fe6 C67 116.1(7)
C66 Fe6 C67 40.0(3)
C62 Fe6 C67 106.0(7)
C60 Fe6 C67 166.4(5)
C61 Fe6 C67 127.8(6)
C59 Fe6 C67 151.3(6)
C65 Fe6 C68 69.2(7)
C64 Fe6 C68 39.9(3)
C63 Fe6 C68 104.8(6)
C66 Fe6 C68 69.4(7)
C62 Fe6 C68 123.7(7)
C60 Fe6 C68 154.5(4)
C61 Fe6 C68 161.6(7)
C59 Fe6 C68 118.4(5)
C67 Fe6 C68 38.9(3)
Si3 O1 Si2 147.6(5)
C19 Si1 C9 106.9(4)
C19 Si1 C29 112.4(4)
C9 Si1 C29 106.0(4)
C19 Si1 C1 109.5(4)
C9 Si1 C1 114.0(4)
C29 Si1 C1 108.1(4)
O1 Si2 C5 109.3(5)
O1 Si2 C2 106.8(5)
C5 Si2 C2 109.9(6)
O1 Si2 C6 110.8(6)
C5 Si2 C6 109.2(7)
C2 Si2 C6 110.8(5)
O1 Si3 C8 111.1(7)
O1 Si3 C3B 117.1(9)
C8 Si3 C3B 110.2(9)
O1 Si3 C7 111.4(6)
C8 Si3 C7 106.1(10)
C3B Si3 C7 99.9(9)
O1 Si3 C3A 93.9(8)
C8 Si3 C3A 108.2(11)
C3B Si3 C3A 28.2(9)
C7 Si3 C3A 125.5(12)
C49 Si4 C4A 78.7(11)
C49 Si4 C59 113.1(5)
C4A Si4 C59 108.0(11)
C49 Si4 C39 113.0(6)
C4A Si4 C39 132.5(13)
C59 Si4 C39 108.3(4)
C49 Si4 C4B 108.0(9)
C4A Si4 C4B 36.5(11)
C59 Si4 C4B 113.8(8)
C39 Si4 C4B 100.0(6)
C71 C72 C73 148(4)
C72 C73 C74 113(5)
C75 C74 C73 71(4)
C72 C71 C70 147(4)

loop_
_geom_bond_atom_site_label_1
_geom_bond_atom_site_label_2
_geom_bond_distance
C64 C65 1.416(10)
C64 C68 1.427(10)
C64 Fe6 2.022(15)
C65 C66 1.423(9)
C65 Fe6 2.017(16)
C66 C67 1.411(10)
C66 Fe6 2.025(15)
C67 C68 1.412(9)
C67 Fe6 2.096(17)
C68 Fe6 2.146(17)
C49 C50 1.416(9)
C49 C53 1.417(9)
C49 Si4 1.753(12)
C49 Fe5 2.034(16)
C50 C51 1.406(10)
C50 Fe5 2.002(18)
C51 C52 1.418(10)
C51 Fe5 2.03(2)
C52 C53 1.439(9)
C52 Fe5 1.947(18)
C53 Fe5 1.994(14)
C54 C58 1.404(10)
C54 C55 1.407(10)
C54 Fe5 2.074(14)
C55 C56 1.407(10)
C55 Fe5 2.24(2)
C56 C57 1.410(10)
C56 Fe5 2.04(2)
C57 C58 1.428(10)
C57 Fe5 1.957(18)
C58 Fe5 1.84(2)
C1 C2 1.520(14)
C1 Si1 1.872(9)
C2 Si2 1.870(10)
C5 Si2 1.860(11)
C6 Si2 1.877(13)
C7 Si3 1.871(16)
C8 Si3 1.788(16)
C9 C13 1.434(14)
C9 C10 1.435(14)
C9 Si1 1.868(9)
C9 Fe1 2.069(9)
C10 C11 1.431(16)
C10 Fe1 2.023(11)
C11 C12 1.360(18)
C11 Fe1 2.017(12)
C12 C13 1.412(15)
C12 Fe1 2.049(12)
C13 Fe1 2.037(10)
C14 C18 1.35(3)
C14 C15 1.38(3)
C14 Fe1 2.038(14)
C15 C16 1.40(3)
C15 Fe1 2.025(16)
C16 C17 1.42(3)
C16 Fe1 1.999(13)
C17 C18 1.37(2)
C17 Fe1 2.035(13)
C18 Fe1 2.042(15)
C19 C20 1.427(14)
C19 C23 1.457(14)
C19 Si1 1.836(9)
C19 Fe2 2.054(9)
C20 C21 1.445(15)
C20 Fe2 2.041(10)
C21 C22 1.383(17)
C21 Fe2 2.041(11)
C22 C23 1.421(15)
C22 Fe2 2.026(12)
C23 Fe2 2.025(10)
C24 C25 1.330(16)
C24 C28 1.410(17)
C24 Fe2 2.043(11)
C25 C26 1.402(18)
C25 Fe2 2.034(12)
C26 C27 1.443(19)
C26 Fe2 2.034(11)
C27 C28 1.440(19)
C27 Fe2 2.032(13)
C28 Fe2 2.016(12)
C29 C30 1.418(13)
C29 C33 1.422(14)
C29 Si1 1.869(9)
C29 Fe3 2.043(9)
C30 C31 1.396(14)
C30 Fe3 2.033(9)
C31 C32 1.413(16)
C31 Fe3 2.012(11)
C32 C33 1.411(16)
C32 Fe3 2.046(11)
C33 Fe3 2.033(10)
C34 C35 1.350(19)
C34 C38 1.46(2)
C34 Fe3 2.041(13)
C35 C36 1.45(2)
C35 Fe3 2.036(13)
C36 C37 1.47(2)
C36 Fe3 2.002(12)
C37 C38 1.34(2)
C37 Fe3 2.064(15)
C38 Fe3 2.040(13)
C39 C40 1.411(15)
C39 C43 1.425(15)
C39 Si4 1.851(11)
C39 Fe4 2.042(10)
C40 C41 1.426(19)
C40 Fe4 2.021(11)
C41 C42 1.348(19)
C41 Fe4 2.036(13)
C42 C43 1.434(18)
C42 Fe4 2.005(12)
C43 Fe4 2.047(12)
C44 C45 1.43(2)
C44 C48 1.434(16)
C44 Fe4 2.026(12)
C45 C46 1.36(2)
C45 Fe4 2.035(13)
C46 C47 1.41(2)
C46 Fe4 2.066(13)
C47 C48 1.371(16)
C47 Fe4 2.031(12)
C48 Fe4 2.021(7)
C59 C60 1.4113
C59 C63 1.475(13)
C59 Si4 1.850(8)
C59 Fe6 2.070(7)
C60 C61 1.414(16)
C60 Fe6 2.045(7)
C61 C62 1.39(2)
C61 Fe6 2.057(15)
C62 C63 1.429(17)
C62 Fe6 2.033(12)
C63 Fe6 2.023(11)
C3A C4A 1.533(19)
C3A Si3 2.15(4)
C4A Si4 1.76(3)
C3B C4B 1.542(17)
C3B Si3 1.81(2)
C4B Si4 1.99(2)
O1 Si3 1.601(7)
O1 Si2 1.639(7)
C72 C71 1.501(19)
C72 C73 1.51(2)
C73 C74 1.53(2)
C74 C75 1.53(2)
C71 C70 1.529(19)
